data_1576300
loop_
_publ_author_name
'Juarez, Gabriel J.'
'Mason, Harris E.'
'Mangel, Daniel N.'
'Tondreau, Aaron M.'
'Sessler, Jonathan L.'

_publ_section_title
;
 Multiple oxidation states of uranium stabilized by an O,N,O-ligand
;
_journal_name_full 'Chemical Science'
_journal_paper_doi 10.1039/D5SC04158A
_journal_year 2025
_chemical_formula_moiety 'C47 H36 N8 O4 U, 2.5[C4H8O]'
_chemical_formula_sum 'C57 H56 N8 O6.5 U'
_chemical_formula_weight 1195.12
_chemical_name_systematic U(IV)ExPh
_space_group_crystal_system triclinic
_space_group_IT_number 2
_space_group_name_Hall '-P 1'
_space_group_name_H-M_alt 'P -1'
_atom_sites_solution_hydrogens mixed
_audit_creation_date 2025-04-22
_audit_creation_method
;
Olex2 1.5
(compiled 2025.04.05 svn.rf049d14d for OlexSys, GUI svn.r7221)
;
_audit_update_record
;
2025-04-22 deposited with the CCDC.	2025-11-12 downloaded from the CCDC.
;
_cell_angle_alpha 67.8940(10)
_cell_angle_beta 88.4530(10)
_cell_angle_gamma 88.5700(10)
_cell_formula_units_Z 2
_cell_length_a 11.9637(6)
_cell_length_b 13.5417(7)
_cell_length_c 15.7213(8)
_cell_measurement_reflns_used 9817
_cell_measurement_temperature 101(2)
_cell_measurement_theta_max 27.92
_cell_measurement_theta_min 2.22
_cell_volume 2358.6(2)
_computing_molecular_graphics 'Olex2 1.5 (Dolomanov et al., 2009)'
_computing_publication_material 'Olex2 1.5 (Dolomanov et al., 2009)'
_computing_structure_refinement 'SHELXL 2019/3 (Sheldrick, 2015)'
_computing_structure_solution 'SHELXT 2018/2 (Sheldrick, 2018)'
_diffrn_ambient_temperature 101.00
_diffrn_measured_fraction_theta_full 0.995
_diffrn_measured_fraction_theta_max 0.996
_diffrn_measurement_device_type 'Bruker APEX-II CCD'
_diffrn_measurement_method '\f and \w scans'
_diffrn_radiation_type MoK\a
_diffrn_radiation_wavelength 0.71073
_diffrn_reflns_av_R_equivalents 0.0358
_diffrn_reflns_av_unetI/netI 0.0357
_diffrn_reflns_Laue_measured_fraction_full 0.995
_diffrn_reflns_Laue_measured_fraction_max 0.996
_diffrn_reflns_limit_h_max 14
_diffrn_reflns_limit_h_min -14
_diffrn_reflns_limit_k_max 16
_diffrn_reflns_limit_k_min -16
_diffrn_reflns_limit_l_max 19
_diffrn_reflns_limit_l_min -19
_diffrn_reflns_number 31410
_diffrn_reflns_point_group_measured_fraction_full 0.995
_diffrn_reflns_point_group_measured_fraction_max 0.996
_diffrn_reflns_theta_full 25.242
_diffrn_reflns_theta_max 26.371
_diffrn_reflns_theta_min 2.224
_exptl_absorpt_coefficient_mu 3.507
_exptl_absorpt_correction_type none
_exptl_crystal_colour 'clear light green'
_exptl_crystal_colour_lustre clear
_exptl_crystal_colour_modifier light
_exptl_crystal_colour_primary green
_exptl_crystal_density_diffrn 1.683
_exptl_crystal_description plate
_exptl_crystal_F_000 1196
_exptl_crystal_size_max 0.15
_exptl_crystal_size_mid 0.15
_exptl_crystal_size_min 0.1
_refine_diff_density_max 2.559
_refine_diff_density_min -1.200
_refine_diff_density_rms 0.105
_refine_ls_extinction_method none
_refine_ls_goodness_of_fit_ref 1.081
_refine_ls_hydrogen_treatment refU
_refine_ls_matrix_type full
_refine_ls_number_parameters 588
_refine_ls_number_reflns 9602
_refine_ls_number_restraints 0
_refine_ls_restrained_S_all 1.081
_refine_ls_R_factor_all 0.0379
_refine_ls_R_factor_gt 0.0297
_refine_ls_shift/su_max 0.002
_refine_ls_shift/su_mean 0.000
_refine_ls_structure_factor_coef Fsqd
_refine_ls_weighting_details 'w=1/[\s^2^(Fo^2^)+(0.0248P)^2^+5.5779P] where P=(Fo^2^+2Fc^2^)/3'
_refine_ls_weighting_scheme calc
_refine_ls_wR_factor_gt 0.0687
_refine_ls_wR_factor_ref 0.0726
_reflns_Friedel_coverage 0.000
_reflns_number_gt 8459
_reflns_number_total 9602
_reflns_threshold_expression 'I > 2\s(I)'
_cod_data_source_file d5sc04158a2.cif
_cod_data_source_block uexph_dmap_a
_cod_original_formula_sum 'C57 H56 N8 O6.50 U'
_cod_database_code 1576300
_shelx_shelxl_version_number 2019/3
_shelx_space_group_comment
;
The symmetry employed for this shelxl refinement is uniquely defined
by the following loop, which should always be used as a source of
symmetry information in preference to the above space-group names.
They are only intended as comments.
;
_shelx_estimated_absorpt_t_max 0.721
_shelx_estimated_absorpt_t_min 0.621
_olex2_refinement_description
;
1.a Aromatic/amide H refined with riding coordinates:
 C45(H45), C41(H41), C11(H11), C16(H16), C44(H44), C4(H4), C12(H12), C52(H52),
 C33(H33), C42(H42), C32(H32), C14(H14), C30(H30), C31(H31), C13(H13), C24(H24),
  C27(H27), C39(H39), C48(H48), C17(H17), C40(H40), C36(H36), C38(H38),
 C25(H25), C26(H26), C18(H18), C37(H37)
1.b Idealised Me refined as rotating group:
 C46(H46A,H46B,H46C), C47(H47A,H47B,H47C)
;
_smtbx_masks_void_probe_radius 1.2
_smtbx_masks_void_truncation_radius 1.2
_olex2_submission_special_instructions 'No special instructions were received'

loop_
_space_group_symop_operation_xyz
'x, y, z'
'-x, -y, -z'

loop_
_atom_site_label
_atom_site_type_symbol
_atom_site_fract_x
_atom_site_fract_y
_atom_site_fract_z
_atom_site_U_iso_or_equiv
_atom_site_adp_type
_atom_site_occupancy
_atom_site_site_symmetry_order
_atom_site_calc_flag
_atom_site_refinement_flags_posn
_atom_site_refinement_flags_adp
_atom_site_refinement_flags_occupancy
_atom_site_disorder_assembly
_atom_site_disorder_group
U1 U 0.62030(2) 0.51814(2) 0.39813(2) 0.02143(5) Uani 1 1 d . . . . .
O2 O 0.4891(2) 0.3995(2) 0.51543(17) 0.0231(5) Uani 1 1 d . . . . .
O1 O 0.7572(2) 0.6016(2) 0.42688(19) 0.0295(6) Uani 1 1 d . . . . .
O3 O 0.6531(2) 0.3678(2) 0.38112(18) 0.0293(6) Uani 1 1 d . . . . .
O4 O 0.6014(2) 0.6824(2) 0.28498(17) 0.0230(5) Uani 1 1 d . . . . .
N1 N 0.7205(3) 0.4038(3) 0.5494(2) 0.0257(7) Uani 1 1 d . . . . .
N2 N 0.8279(3) 0.3540(3) 0.6751(2) 0.0327(8) Uani 1 1 d . . . . .
N3 N 0.7500(3) 0.2782(3) 0.6836(2) 0.0296(7) Uani 1 1 d . . . . .
N7 N 0.4616(3) 0.5147(3) 0.2884(2) 0.0312(8) Uani 1 1 d . . . . .
N4 N 0.7578(3) 0.5408(2) 0.2634(2) 0.0225(7) Uani 1 1 d . . . . .
C1 C 0.8076(3) 0.4281(3) 0.5929(3) 0.0285(9) Uani 1 1 d . . . . .
C2 C 0.8735(4) 0.5261(3) 0.5565(3) 0.0318(9) Uani 1 1 d . . . . .
C8 C 0.6870(3) 0.3083(3) 0.6080(3) 0.0263(8) Uani 1 1 d . . . . .
C3 C 0.8449(3) 0.6091(3) 0.4739(3) 0.0285(9) Uani 1 1 d . . . . .
C9 C 0.6011(3) 0.2432(3) 0.5908(3) 0.0263(8) Uani 1 1 d . . . . .
C10 C 0.5039(3) 0.2929(3) 0.5434(3) 0.0254(8) Uani 1 1 d . . . . .
C15 C 0.7360(4) 0.1916(3) 0.7708(3) 0.0305(9) Uani 1 1 d . . . . .
C45 C 0.3683(4) 0.4563(4) 0.3142(3) 0.0368(10) Uani 1 1 d . . . . .
H45 H 0.352737 0.422516 0.378100 0.039(13) Uiso 1 1 calc R . . . .
N5 N 0.8883(3) 0.5038(2) 0.1716(2) 0.0275(7) Uani 1 1 d . . . . .
C41 C 0.4805(4) 0.5587(4) 0.1964(3) 0.0349(10) Uani 1 1 d . . . . .
H41 H 0.545431 0.600709 0.175284 0.034(12) Uiso 1 1 calc R . . . .
C23 C 0.7045(3) 0.3087(3) 0.3414(3) 0.0273(8) Uani 1 1 d . . . . .
C11 C 0.4237(4) 0.2295(3) 0.5263(3) 0.0304(9) Uani 1 1 d . . . . .
H11 H 0.356137 0.261295 0.497125 0.031(12) Uiso 1 1 calc R . . . .
C22 C 0.7812(3) 0.3525(3) 0.2692(3) 0.0246(8) Uani 1 1 d . . . . .
C16 C 0.6340(4) 0.1765(3) 0.8155(3) 0.0338(9) Uani 1 1 d . . . . .
H16 H 0.572000 0.221467 0.788338 0.018(10) Uiso 1 1 calc R . . . .
C29 C 0.7822(3) 0.7381(3) 0.2140(3) 0.0235(8) Uani 1 1 d . . . . .
C44 C 0.2940(4) 0.4419(4) 0.2549(3) 0.0420(11) Uani 1 1 d . . . . .
H44 H 0.228315 0.401751 0.278063 0.040(13) Uiso 1 1 calc R . . . .
C4 C 0.9096(4) 0.7012(4) 0.4409(3) 0.0349(10) Uani 1 1 d . . . . .
H4 H 0.889286 0.758334 0.385962 0.036(13) Uiso 1 1 calc R . . . .
C12 C 0.4418(4) 0.1207(3) 0.5516(3) 0.0363(10) Uani 1 1 d . . . . .
H12 H 0.388073 0.079135 0.537129 0.042(13) Uiso 1 1 calc R . . . .
N8 N 0.2469(4) 0.4735(4) 0.0979(3) 0.0509(11) Uani 1 1 d . . . . .
N6 N 0.8864(3) 0.6126(3) 0.1572(2) 0.0274(7) Uani 1 1 d . . . . .
C52 C 0.9681(4) 0.5366(4) 0.6025(3) 0.0448(12) Uani 1 1 d . . . . .
H52 H 0.988995 0.480535 0.657948 0.035(12) Uiso 1 1 calc R . . . .
C43 C 0.3158(4) 0.4869(4) 0.1597(3) 0.0402(11) Uani 1 1 d . . . . .
C33 C 0.6518(3) 0.8628(3) 0.2420(3) 0.0276(8) Uani 1 1 d . . . . .
H33 H 0.580148 0.878707 0.261666 0.019(10) Uiso 1 1 calc R . . . .
C5 C 1.0025(4) 0.7093(4) 0.4877(3) 0.0458(13) Uani 1 1 d . . . . .
C42 C 0.4137(4) 0.5474(4) 0.1321(3) 0.0401(11) Uani 1 1 d . . . . .
H42 H 0.433100 0.580237 0.068750 0.044(14) Uiso 1 1 calc R . . . .
C32 C 0.7287(4) 0.9424(3) 0.2086(3) 0.0329(9) Uani 1 1 d . . . . .
H32 H 0.709412 1.012504 0.204512 0.046(14) Uiso 1 1 calc R . . . .
C34 C 0.6760(3) 0.7580(3) 0.2481(2) 0.0230(8) Uani 1 1 d . . . . .
C14 C 0.6163(4) 0.1328(3) 0.6173(3) 0.0328(9) Uani 1 1 d . . . . .
H14 H 0.681570 0.099052 0.649318 0.033(12) Uiso 1 1 calc R . . . .
C30 C 0.8604(4) 0.8203(3) 0.1826(3) 0.0289(9) Uani 1 1 d . . . . .
H30 H 0.932358 0.806074 0.162289 0.035(12) Uiso 1 1 calc R . . . .
C21 C 0.8077(3) 0.4668(3) 0.2352(3) 0.0230(8) Uani 1 1 d . . . . .
C31 C 0.8355(4) 0.9208(3) 0.1806(3) 0.0334(10) Uani 1 1 d . . . . .
H31 H 0.890091 0.974945 0.160417 0.038(13) Uiso 1 1 calc R . . . .
C13 C 0.5369(4) 0.0723(3) 0.5973(3) 0.0380(11) Uani 1 1 d . . . . .
H13 H 0.548172 -0.002408 0.615195 0.036(13) Uiso 1 1 calc R . . . .
C28 C 0.8088(3) 0.6320(3) 0.2124(2) 0.0227(8) Uani 1 1 d . . . . .
C24 C 0.6847(4) 0.1979(3) 0.3740(3) 0.0375(10) Uani 1 1 d . . . . .
H24 H 0.631971 0.167137 0.422588 0.028(11) Uiso 1 1 calc R . . . .
C27 C 0.8375(4) 0.2860(3) 0.2317(3) 0.0336(9) Uani 1 1 d . . . . .
H27 H 0.889764 0.315918 0.182548 0.020(10) Uiso 1 1 calc R . . . .
C20 C 0.8287(4) 0.1275(4) 0.8084(3) 0.0390(10) Uani 1 1 d . . . . .
C39 C 1.1552(4) 0.7291(4) 0.0510(3) 0.0411(11) Uani 1 1 d . . . . .
H39 H 1.231768 0.725312 0.066485 0.055(16) Uiso 1 1 calc R . . . .
C48 C 1.0313(5) 0.6269(5) 0.5687(3) 0.0550(15) Uani 1 1 d . . . . .
H48 H 1.095131 0.632915 0.600936 0.055(16) Uiso 1 1 calc R . . . .
C17 C 0.6225(4) 0.0945(4) 0.9010(3) 0.0449(12) Uani 1 1 d . . . . .
H17 H 0.552054 0.082355 0.932155 0.047(14) Uiso 1 1 calc R . . . .
C40 C 1.0771(4) 0.6693(4) 0.1152(3) 0.0352(10) Uani 1 1 d . . . . .
H40 H 1.099783 0.623661 0.174794 0.051(15) Uiso 1 1 calc R . . . .
C36 C 0.9308(4) 0.7418(3) 0.0058(3) 0.0358(10) Uani 1 1 d . . . . .
H36 H 0.854016 0.746429 -0.009257 0.032(12) Uiso 1 1 calc R . . . .
C35 C 0.9656(4) 0.6766(3) 0.0917(3) 0.0285(9) Uani 1 1 d . . . . .
C38 C 1.1213(4) 0.7938(4) -0.0353(3) 0.0420(11) Uani 1 1 d . . . . .
H38 H 1.175005 0.834193 -0.079526 0.056(16) Uiso 1 1 calc R . . . .
C25 C 0.7410(5) 0.1346(4) 0.3359(3) 0.0448(12) Uani 1 1 d . . . . .
H25 H 0.726765 0.060310 0.358459 0.065(18) Uiso 1 1 calc R . . . .
C26 C 0.8185(4) 0.1778(4) 0.2648(3) 0.0426(11) Uani 1 1 d . . . . .
H26 H 0.857899 0.133362 0.239252 0.056(16) Uiso 1 1 calc R . . . .
C19 C 0.8158(5) 0.0471(4) 0.8945(4) 0.0475(13) Uani 1 1 d . . . . .
C18 C 0.7139(5) 0.0307(4) 0.9405(3) 0.0484(13) Uani 1 1 d . . . . .
H18 H 0.706545 -0.024497 0.999487 0.061(17) Uiso 1 1 calc R . . . .
C37 C 1.0095(4) 0.8009(4) -0.0585(3) 0.0412(11) Uani 1 1 d . . . . .
H37 H 0.986934 0.845939 -0.118289 0.055(16) Uiso 1 1 calc R . . . .
C46 C 0.2784(5) 0.5152(6) 0.0002(4) 0.0638(17) Uani 1 1 d . . . . .
H46A H 0.287976 0.592440 -0.021298 0.051(16) Uiso 1 1 calc R . . . .
H46B H 0.219454 0.499584 -0.034851 0.063(17) Uiso 1 1 calc R . . . .
H46C H 0.348720 0.481295 -0.008660 0.07(2) Uiso 1 1 calc R . . . .
C47 C 0.1461(5) 0.4115(6) 0.1272(5) 0.0646(17) Uani 1 1 d . . . . .
H47A H 0.166260 0.336360 0.160128 0.07(2) Uiso 1 1 calc R . . . .
H47B H 0.102257 0.418819 0.073367 0.11(3) Uiso 1 1 calc R . . . .
H47C H 0.101586 0.437544 0.168002 0.060(17) Uiso 1 1 calc R . . . .
H20 H 0.900(4) 0.140(4) 0.780(3) 0.036(13) Uiso 1 1 d . . . . .
H19 H 0.884(5) 0.012(5) 0.920(4) 0.064(18) Uiso 1 1 d . . . . .
H5 H 1.041(4) 0.771(4) 0.463(4) 0.048(15) Uiso 1 1 d . . . . .

loop_
_atom_site_aniso_label
_atom_site_aniso_U_11
_atom_site_aniso_U_22
_atom_site_aniso_U_33
_atom_site_aniso_U_23
_atom_site_aniso_U_13
_atom_site_aniso_U_12
U1 0.02373(8) 0.02318(8) 0.01605(7) -0.00553(5) 0.00198(5) -0.00794(5)
O2 0.0269(14) 0.0231(13) 0.0185(13) -0.0070(11) 0.0045(10) -0.0068(11)
O1 0.0311(15) 0.0291(15) 0.0257(14) -0.0064(12) -0.0047(12) -0.0087(12)
O3 0.0406(17) 0.0233(14) 0.0251(14) -0.0104(12) 0.0121(12) -0.0106(12)
O4 0.0230(13) 0.0210(13) 0.0223(13) -0.0051(11) 0.0029(10) -0.0043(10)
N1 0.0286(17) 0.0254(17) 0.0201(16) -0.0049(13) 0.0006(13) -0.0068(13)
N2 0.0326(19) 0.0337(19) 0.0270(18) -0.0055(15) -0.0039(15) -0.0058(15)
N3 0.0297(18) 0.0300(18) 0.0250(17) -0.0052(14) -0.0012(14) -0.0053(14)
N7 0.0341(19) 0.0351(19) 0.0230(17) -0.0087(15) -0.0024(14) -0.0105(15)
N4 0.0244(16) 0.0200(15) 0.0215(16) -0.0057(13) -0.0020(13) -0.0029(12)
C1 0.030(2) 0.033(2) 0.0199(19) -0.0075(17) -0.0009(16) -0.0061(17)
C2 0.032(2) 0.034(2) 0.026(2) -0.0074(18) -0.0012(17) -0.0121(18)
C8 0.028(2) 0.0255(19) 0.0221(19) -0.0052(16) 0.0013(16) -0.0026(16)
C3 0.028(2) 0.036(2) 0.024(2) -0.0136(17) 0.0009(16) -0.0124(17)
C9 0.034(2) 0.0234(19) 0.0207(19) -0.0073(15) 0.0068(16) -0.0086(16)
C10 0.031(2) 0.0259(19) 0.0180(18) -0.0073(15) 0.0074(15) -0.0098(16)
C15 0.037(2) 0.027(2) 0.024(2) -0.0053(17) -0.0021(17) -0.0034(17)
C45 0.039(2) 0.044(3) 0.027(2) -0.0118(19) 0.0008(18) -0.014(2)
N5 0.040(2) 0.0191(16) 0.0282(17) -0.0147(14) 0.0108(15) -0.0005(14)
C41 0.034(2) 0.041(2) 0.027(2) -0.0090(19) -0.0022(18) -0.0069(19)
C23 0.035(2) 0.025(2) 0.0221(19) -0.0080(16) -0.0006(16) -0.0071(16)
C11 0.032(2) 0.034(2) 0.026(2) -0.0116(17) 0.0060(17) -0.0127(17)
C22 0.030(2) 0.0205(18) 0.0232(19) -0.0076(15) 0.0016(16) -0.0057(15)
C16 0.035(2) 0.031(2) 0.029(2) -0.0029(18) -0.0039(18) 0.0002(18)
C29 0.028(2) 0.0203(18) 0.0206(18) -0.0061(15) 0.0031(15) -0.0018(15)
C44 0.035(2) 0.051(3) 0.044(3) -0.022(2) -0.001(2) -0.012(2)
C4 0.037(2) 0.036(2) 0.027(2) -0.0058(18) -0.0021(18) -0.0135(19)
C12 0.048(3) 0.033(2) 0.032(2) -0.0165(19) 0.013(2) -0.022(2)
N8 0.045(2) 0.068(3) 0.049(3) -0.032(2) -0.015(2) -0.002(2)
N6 0.0296(18) 0.0296(18) 0.0240(17) -0.0113(14) 0.0027(14) -0.0009(14)
C52 0.046(3) 0.051(3) 0.026(2) 0.000(2) -0.014(2) -0.019(2)
C43 0.039(3) 0.045(3) 0.043(3) -0.024(2) -0.010(2) 0.000(2)
C33 0.031(2) 0.028(2) 0.024(2) -0.0099(16) 0.0064(16) -0.0020(16)
C5 0.047(3) 0.050(3) 0.037(3) -0.011(2) -0.002(2) -0.030(2)
C42 0.044(3) 0.051(3) 0.027(2) -0.016(2) -0.0057(19) -0.004(2)
C32 0.045(3) 0.024(2) 0.030(2) -0.0099(17) 0.0087(19) -0.0080(18)
C34 0.028(2) 0.0235(19) 0.0156(17) -0.0053(14) 0.0000(15) -0.0050(15)
C14 0.041(2) 0.029(2) 0.025(2) -0.0065(17) 0.0080(18) -0.0028(18)
C30 0.031(2) 0.027(2) 0.028(2) -0.0100(17) 0.0086(17) -0.0078(16)
C21 0.0250(19) 0.0224(18) 0.0199(18) -0.0059(15) 0.0033(15) -0.0047(15)
C31 0.037(2) 0.028(2) 0.033(2) -0.0104(18) 0.0125(19) -0.0135(18)
C13 0.057(3) 0.024(2) 0.033(2) -0.0108(18) 0.015(2) -0.014(2)
C28 0.0245(19) 0.0239(19) 0.0185(18) -0.0067(15) 0.0020(14) -0.0028(15)
C24 0.052(3) 0.028(2) 0.032(2) -0.0109(18) 0.017(2) -0.016(2)
C27 0.038(2) 0.029(2) 0.034(2) -0.0110(18) 0.0114(19) -0.0094(18)
C20 0.040(3) 0.035(2) 0.041(3) -0.014(2) -0.006(2) 0.001(2)
C39 0.038(3) 0.038(3) 0.049(3) -0.019(2) 0.010(2) -0.012(2)
C48 0.051(3) 0.069(4) 0.037(3) -0.008(3) -0.016(2) -0.030(3)
C17 0.048(3) 0.043(3) 0.034(3) -0.003(2) 0.001(2) -0.012(2)
C40 0.034(2) 0.037(2) 0.034(2) -0.0130(19) 0.0015(18) -0.0090(19)
C36 0.040(3) 0.032(2) 0.034(2) -0.0115(19) 0.0046(19) -0.0014(19)
C35 0.034(2) 0.024(2) 0.028(2) -0.0111(17) 0.0047(17) -0.0036(16)
C38 0.048(3) 0.032(2) 0.045(3) -0.014(2) 0.020(2) -0.009(2)
C25 0.065(3) 0.028(2) 0.041(3) -0.012(2) 0.019(2) -0.018(2)
C26 0.055(3) 0.030(2) 0.045(3) -0.018(2) 0.018(2) -0.006(2)
C19 0.056(3) 0.032(2) 0.048(3) -0.008(2) -0.022(3) 0.008(2)
C18 0.065(3) 0.035(3) 0.034(3) 0.002(2) -0.011(2) -0.009(2)
C37 0.050(3) 0.035(2) 0.031(2) -0.005(2) 0.010(2) 0.002(2)
C46 0.066(4) 0.087(5) 0.052(3) -0.040(3) -0.025(3) 0.012(3)
C47 0.046(3) 0.083(5) 0.086(5) -0.053(4) -0.019(3) -0.007(3)

loop_
_atom_type_symbol
_atom_type_description
_atom_type_scat_dispersion_real
_atom_type_scat_dispersion_imag
_atom_type_scat_source
C C 0.0033 0.0016 'International Tables Vol C Tables 4.2.6.8 and 6.1.1.4'
H H 0.0000 0.0000 'International Tables Vol C Tables 4.2.6.8 and 6.1.1.4'
N N 0.0061 0.0033 'International Tables Vol C Tables 4.2.6.8 and 6.1.1.4'
O O 0.0106 0.0060 'International Tables Vol C Tables 4.2.6.8 and 6.1.1.4'
U U -9.6767 9.6646 'International Tables Vol C Tables 4.2.6.8 and 6.1.1.4'

loop_
_geom_angle_atom_site_label_1
_geom_angle_atom_site_label_2
_geom_angle_atom_site_label_3
_geom_angle
_geom_angle_site_symmetry_1
_geom_angle_site_symmetry_3
_geom_angle_publ_flag
O2 U1 O2 64.14(10) 2_666 . ?
O2 U1 N1 88.31(10) 2_666 . ?
O2 U1 N1 67.77(9) . . ?
O2 U1 N7 96.59(10) 2_666 . ?
O2 U1 N7 81.69(10) . . ?
O2 U1 N4 147.35(9) . . ?
O2 U1 N4 148.01(9) 2_666 . ?
O1 U1 O2 125.04(9) . . ?
O1 U1 O2 83.91(10) . 2_666 ?
O1 U1 O3 119.51(11) . . ?
O1 U1 O4 78.70(10) . . ?
O1 U1 N1 67.82(10) . . ?
O1 U1 N7 148.87(10) . . ?
O1 U1 N4 77.35(10) . . ?
O3 U1 O2 79.29(9) . . ?
O3 U1 O2 143.43(9) . 2_666 ?
O3 U1 O4 127.09(10) . . ?
O3 U1 N1 77.14(11) . . ?
O3 U1 N7 77.50(11) . . ?
O3 U1 N4 68.39(10) . . ?
O4 U1 O2 82.36(9) . 2_666 ?
O4 U1 O2 133.45(9) . . ?
O4 U1 N1 146.01(9) . . ?
O4 U1 N7 70.57(10) . . ?
O4 U1 N4 68.78(9) . . ?
N1 U1 N7 143.23(10) . . ?
N4 U1 N1 107.78(10) . . ?
N4 U1 N7 86.84(10) . . ?
U1 O2 U1 115.86(10) 2_666 . ?
C10 O2 U1 122.7(2) . 2_666 ?
C10 O2 U1 119.0(2) . . ?
C3 O1 U1 153.8(3) . . ?
C23 O3 U1 152.5(2) . . ?
C34 O4 U1 130.1(2) . . ?
C1 N1 U1 130.5(2) . . ?
C8 N1 U1 125.0(3) . . ?
C8 N1 C1 104.2(3) . . ?
C1 N2 N3 103.1(3) . . ?
N2 N3 C15 118.9(3) . . ?
C8 N3 N2 110.3(3) . . ?
C8 N3 C15 130.1(3) . . ?
C45 N7 U1 125.3(3) . . ?
C45 N7 C41 114.8(4) . . ?
C41 N7 U1 118.9(3) . . ?
C21 N4 U1 130.4(2) . . ?
C28 N4 U1 125.1(2) . . ?
C28 N4 C21 103.9(3) . . ?
N1 C1 C2 125.6(3) . . ?
N2 C1 N1 113.4(3) . . ?
N2 C1 C2 121.0(4) . . ?
C3 C2 C1 120.9(4) . . ?
C52 C2 C1 120.3(4) . . ?
C52 C2 C3 118.8(4) . . ?
N1 C8 N3 108.9(3) . . ?
N1 C8 C9 125.9(4) . . ?
N3 C8 C9 125.1(4) . . ?
O1 C3 C2 120.9(3) . . ?
O1 C3 C4 119.5(4) . . ?
C4 C3 C2 119.6(4) . . ?
C10 C9 C8 119.6(3) . . ?
C14 C9 C8 120.9(4) . . ?
C14 C9 C10 119.4(4) . . ?
O2 C10 C9 120.2(3) . . ?
O2 C10 C11 121.0(4) . . ?
C11 C10 C9 118.7(4) . . ?
C16 C15 N3 119.8(4) . . ?
C16 C15 C20 122.0(4) . . ?
C20 C15 N3 118.2(4) . . ?
N7 C45 H45 117.6 . . ?
N7 C45 C44 124.9(4) . . ?
C44 C45 H45 117.6 . . ?
C21 N5 N6 101.6(3) . . ?
N7 C41 H41 117.5 . . ?
N7 C41 C42 125.0(4) . . ?
C42 C41 H41 117.5 . . ?
O3 C23 C22 121.4(3) . . ?
O3 C23 C24 119.8(4) . . ?
C22 C23 C24 118.8(4) . . ?
C10 C11 H11 119.7 . . ?
C12 C11 C10 120.7(4) . . ?
C12 C11 H11 119.7 . . ?
C23 C22 C21 120.8(4) . . ?
C23 C22 C27 119.5(4) . . ?
C27 C22 C21 119.7(3) . . ?
C15 C16 H16 120.4 . . ?
C15 C16 C17 119.2(4) . . ?
C17 C16 H16 120.4 . . ?
C34 C29 C28 119.8(3) . . ?
C30 C29 C34 119.3(3) . . ?
C30 C29 C28 120.9(4) . . ?
C45 C44 H44 120.2 . . ?
C45 C44 C43 119.6(4) . . ?
C43 C44 H44 120.2 . . ?
C3 C4 H4 119.8 . . ?
C5 C4 C3 120.3(4) . . ?
C5 C4 H4 119.8 . . ?
C11 C12 H12 119.7 . . ?
C13 C12 C11 120.6(4) . . ?
C13 C12 H12 119.7 . . ?
C43 N8 C46 119.8(5) . . ?
C43 N8 C47 121.2(5) . . ?
C47 N8 C46 118.8(4) . . ?
N5 N6 C35 115.9(3) . . ?
C28 N6 N5 109.9(3) . . ?
C28 N6 C35 134.1(3) . . ?
C2 C52 H52 119.6 . . ?
C48 C52 C2 120.9(4) . . ?
C48 C52 H52 119.6 . . ?
C44 C43 C42 115.9(4) . . ?
N8 C43 C44 122.3(5) . . ?
N8 C43 C42 121.8(5) . . ?
C32 C33 H33 119.1 . . ?
C32 C33 C34 121.8(4) . . ?
C34 C33 H33 119.1 . . ?
C4 C5 C48 120.0(4) . . ?
C4 C5 H5 116(3) . . ?
C48 C5 H5 124(3) . . ?
C41 C42 C43 119.8(4) . . ?
C41 C42 H42 120.1 . . ?
C43 C42 H42 120.1 . . ?
C33 C32 H32 119.8 . . ?
C33 C32 C31 120.3(4) . . ?
C31 C32 H32 119.8 . . ?
O4 C34 C29 122.6(3) . . ?
O4 C34 C33 119.8(3) . . ?
C33 C34 C29 117.6(3) . . ?
C9 C14 H14 119.7 . . ?
C13 C14 C9 120.6(4) . . ?
C13 C14 H14 119.7 . . ?
C29 C30 H30 119.2 . . ?
C31 C30 C29 121.6(4) . . ?
C31 C30 H30 119.2 . . ?
N4 C21 C22 126.0(3) . . ?
N5 C21 N4 115.0(3) . . ?
N5 C21 C22 119.0(3) . . ?
C32 C31 H31 120.4 . . ?
C30 C31 C32 119.2(4) . . ?
C30 C31 H31 120.4 . . ?
C12 C13 C14 119.9(4) . . ?
C12 C13 H13 120.0 . . ?
C14 C13 H13 120.0 . . ?
N4 C28 C29 125.8(3) . . ?
N6 C28 N4 109.6(3) . . ?
N6 C28 C29 124.6(3) . . ?
C23 C24 H24 119.7 . . ?
C25 C24 C23 120.5(4) . . ?
C25 C24 H24 119.7 . . ?
C22 C27 H27 119.4 . . ?
C26 C27 C22 121.2(4) . . ?
C26 C27 H27 119.4 . . ?
C15 C20 H20 122(3) . . ?
C19 C20 C15 117.8(5) . . ?
C19 C20 H20 120(3) . . ?
C40 C39 H39 120.1 . . ?
C38 C39 H39 120.1 . . ?
C38 C39 C40 119.7(5) . . ?
C52 C48 C5 120.4(4) . . ?
C52 C48 H48 119.8 . . ?
C5 C48 H48 119.8 . . ?
C16 C17 H17 120.1 . . ?
C18 C17 C16 119.9(5) . . ?
C18 C17 H17 120.1 . . ?
C39 C40 H40 120.3 . . ?
C35 C40 C39 119.4(4) . . ?
C35 C40 H40 120.3 . . ?
C35 C36 H36 120.5 . . ?
C35 C36 C37 119.1(4) . . ?
C37 C36 H36 120.5 . . ?
C40 C35 N6 119.0(4) . . ?
C36 C35 N6 119.7(4) . . ?
C36 C35 C40 121.3(4) . . ?
C39 C38 H38 119.6 . . ?
C39 C38 C37 120.7(4) . . ?
C37 C38 H38 119.6 . . ?
C24 C25 H25 119.6 . . ?
C24 C25 C26 120.8(4) . . ?
C26 C25 H25 119.6 . . ?
C27 C26 C25 119.2(4) . . ?
C27 C26 H26 120.4 . . ?
C25 C26 H26 120.4 . . ?
C20 C19 H19 114(4) . . ?
C18 C19 C20 121.0(5) . . ?
C18 C19 H19 125(4) . . ?
C17 C18 H18 120.0 . . ?
C19 C18 C17 120.1(5) . . ?
C19 C18 H18 120.0 . . ?
C36 C37 H37 120.1 . . ?
C38 C37 C36 119.8(4) . . ?
C38 C37 H37 120.1 . . ?
N8 C46 H46A 109.5 . . ?
N8 C46 H46B 109.5 . . ?
N8 C46 H46C 109.5 . . ?
H46A C46 H46B 109.5 . . ?
H46A C46 H46C 109.5 . . ?
H46B C46 H46C 109.5 . . ?
N8 C47 H47A 109.5 . . ?
N8 C47 H47B 109.5 . . ?
N8 C47 H47C 109.5 . . ?
H47A C47 H47B 109.5 . . ?
H47A C47 H47C 109.5 . . ?
H47B C47 H47C 109.5 . . ?

loop_
_geom_bond_atom_site_label_1
_geom_bond_atom_site_label_2
_geom_bond_distance
_geom_bond_site_symmetry_2
_geom_bond_publ_flag
U1 O2 2.487(2) . ?
U1 O2 2.403(3) 2_666 ?
U1 O1 2.164(3) . ?
U1 O3 2.176(3) . ?
U1 O4 2.277(2) . ?
U1 N1 2.604(3) . ?
U1 N7 2.613(3) . ?
U1 N4 2.576(3) . ?
O2 C10 1.350(5) . ?
O1 C3 1.327(5) . ?
O3 C23 1.319(5) . ?
O4 C34 1.324(4) . ?
N1 C1 1.374(5) . ?
N1 C8 1.339(5) . ?
N2 N3 1.370(5) . ?
N2 C1 1.328(5) . ?
N3 C8 1.348(5) . ?
N3 C15 1.438(5) . ?
N7 C45 1.347(5) . ?
N7 C41 1.355(5) . ?
N4 C21 1.359(5) . ?
N4 C28 1.343(5) . ?
C1 C2 1.471(5) . ?
C2 C3 1.405(6) . ?
C2 C52 1.398(6) . ?
C8 C9 1.464(5) . ?
C3 C4 1.401(5) . ?
C9 C10 1.411(6) . ?
C9 C14 1.402(6) . ?
C10 C11 1.399(5) . ?
C15 C16 1.372(6) . ?
C15 C20 1.391(6) . ?
C45 H45 0.9500 . ?
C45 C44 1.373(6) . ?
N5 N6 1.403(4) . ?
N5 C21 1.333(5) . ?
C41 H41 0.9500 . ?
C41 C42 1.361(6) . ?
C23 C22 1.395(5) . ?
C23 C24 1.415(5) . ?
C11 H11 0.9500 . ?
C11 C12 1.388(6) . ?
C22 C21 1.475(5) . ?
C22 C27 1.400(6) . ?
C16 H16 0.9500 . ?
C16 C17 1.390(6) . ?
C29 C34 1.424(5) . ?
C29 C30 1.404(5) . ?
C29 C28 1.474(5) . ?
C44 H44 0.9500 . ?
C44 C43 1.407(7) . ?
C4 H4 0.9500 . ?
C4 C5 1.379(6) . ?
C12 H12 0.9500 . ?
C12 C13 1.376(7) . ?
N8 C43 1.355(6) . ?
N8 C46 1.466(7) . ?
N8 C47 1.449(7) . ?
N6 C28 1.342(5) . ?
N6 C35 1.423(5) . ?
C52 H52 0.9500 . ?
C52 C48 1.373(6) . ?
C43 C42 1.409(7) . ?
C33 H33 0.9500 . ?
C33 C32 1.372(6) . ?
C33 C34 1.409(5) . ?
C5 C48 1.385(7) . ?
C5 H5 0.90(5) . ?
C42 H42 0.9500 . ?
C32 H32 0.9500 . ?
C32 C31 1.400(6) . ?
C14 H14 0.9500 . ?
C14 C13 1.385(6) . ?
C30 H30 0.9500 . ?
C30 C31 1.375(6) . ?
C31 H31 0.9500 . ?
C13 H13 0.9500 . ?
C24 H24 0.9500 . ?
C24 C25 1.372(7) . ?
C27 H27 0.9500 . ?
C27 C26 1.381(6) . ?
C20 C19 1.389(7) . ?
C20 H20 0.94(5) . ?
C39 H39 0.9500 . ?
C39 C40 1.386(6) . ?
C39 C38 1.375(7) . ?
C48 H48 0.9500 . ?
C17 H17 0.9500 . ?
C17 C18 1.384(7) . ?
C40 H40 0.9500 . ?
C40 C35 1.385(6) . ?
C36 H36 0.9500 . ?
C36 C35 1.375(6) . ?
C36 C37 1.388(6) . ?
C38 H38 0.9500 . ?
C38 C37 1.387(7) . ?
C25 H25 0.9500 . ?
C25 C26 1.390(6) . ?
C26 H26 0.9500 . ?
C19 C18 1.380(8) . ?
C19 H19 0.95(6) . ?
C18 H18 0.9500 . ?
C37 H37 0.9500 . ?
C46 H46A 0.9800 . ?
C46 H46B 0.9800 . ?
C46 H46C 0.9800 . ?
C47 H47A 0.9800 . ?
C47 H47B 0.9800 . ?
C47 H47C 0.9800 . ?

loop_
_geom_torsion_atom_site_label_1
_geom_torsion_atom_site_label_2
_geom_torsion_atom_site_label_3
_geom_torsion_atom_site_label_4
_geom_torsion
_geom_torsion_site_symmetry_1
_geom_torsion_site_symmetry_2
_geom_torsion_site_symmetry_3
_geom_torsion_site_symmetry_4
_geom_torsion_publ_flag
U1 O2 C10 C9 -96.9(4) 2_666 . . . ?
U1 O2 C10 C9 64.6(4) . . . . ?
U1 O2 C10 C11 83.0(4) 2_666 . . . ?
U1 O2 C10 C11 -115.5(3) . . . . ?
U1 O1 C3 C2 -7.9(9) . . . . ?
U1 O1 C3 C4 172.3(4) . . . . ?
U1 O3 C23 C22 -1.6(8) . . . . ?
U1 O3 C23 C24 176.5(4) . . . . ?
U1 O4 C34 C29 51.1(5) . . . . ?
U1 O4 C34 C33 -128.5(3) . . . . ?
U1 N1 C1 N2 172.3(3) . . . . ?
U1 N1 C1 C2 -6.5(6) . . . . ?
U1 N1 C8 N3 -172.6(3) . . . . ?
U1 N1 C8 C9 11.1(6) . . . . ?
U1 N7 C45 C44 -169.4(4) . . . . ?
U1 N7 C41 C42 168.6(4) . . . . ?
U1 N4 C21 N5 -169.8(3) . . . . ?
U1 N4 C21 C22 9.4(6) . . . . ?
U1 N4 C28 C29 -10.5(5) . . . . ?
U1 N4 C28 N6 171.1(2) . . . . ?
O2 C10 C11 C12 177.0(4) . . . . ?
O1 C3 C4 C5 -178.5(4) . . . . ?
O3 C23 C22 C21 0.3(6) . . . . ?
O3 C23 C22 C27 177.2(4) . . . . ?
O3 C23 C24 C25 -177.3(4) . . . . ?
N1 C1 C2 C3 5.1(7) . . . . ?
N1 C1 C2 C52 -172.8(4) . . . . ?
N1 C8 C9 C10 -39.2(6) . . . . ?
N1 C8 C9 C14 138.0(4) . . . . ?
N2 N3 C8 N1 -0.9(5) . . . . ?
N2 N3 C8 C9 175.4(4) . . . . ?
N2 N3 C15 C16 120.5(4) . . . . ?
N2 N3 C15 C20 -57.6(5) . . . . ?
N2 C1 C2 C3 -173.6(4) . . . . ?
N2 C1 C2 C52 8.5(7) . . . . ?
N3 N2 C1 N1 0.5(5) . . . . ?
N3 N2 C1 C2 179.4(4) . . . . ?
N3 C8 C9 C10 145.0(4) . . . . ?
N3 C8 C9 C14 -37.7(6) . . . . ?
N3 C15 C16 C17 -178.0(4) . . . . ?
N3 C15 C20 C19 177.1(4) . . . . ?
N7 C45 C44 C43 2.4(8) . . . . ?
N7 C41 C42 C43 0.7(8) . . . . ?
C1 N1 C8 N3 1.2(5) . . . . ?
C1 N1 C8 C9 -175.1(4) . . . . ?
C1 N2 N3 C8 0.3(5) . . . . ?
C1 N2 N3 C15 -171.1(4) . . . . ?
C1 C2 C3 O1 0.5(7) . . . . ?
C1 C2 C3 C4 -179.7(4) . . . . ?
C1 C2 C52 C48 179.0(5) . . . . ?
C2 C3 C4 C5 1.8(7) . . . . ?
C2 C52 C48 C5 -0.3(9) . . . . ?
C8 N1 C1 N2 -1.1(5) . . . . ?
C8 N1 C1 C2 -179.9(4) . . . . ?
C8 N3 C15 C16 -48.9(6) . . . . ?
C8 N3 C15 C20 133.0(5) . . . . ?
C8 C9 C10 O2 -1.2(5) . . . . ?
C8 C9 C10 C11 178.9(4) . . . . ?
C8 C9 C14 C13 -177.1(4) . . . . ?
C3 C2 C52 C48 1.0(8) . . . . ?
C3 C4 C5 C48 -1.1(8) . . . . ?
C9 C10 C11 C12 -3.0(6) . . . . ?
C9 C14 C13 C12 -0.4(6) . . . . ?
C10 C9 C14 C13 0.1(6) . . . . ?
C10 C11 C12 C13 2.7(6) . . . . ?
C15 N3 C8 N1 169.2(4) . . . . ?
C15 N3 C8 C9 -14.5(7) . . . . ?
C15 C16 C17 C18 1.1(7) . . . . ?
C15 C20 C19 C18 0.9(7) . . . . ?
C45 N7 C41 C42 -0.1(7) . . . . ?
C45 C44 C43 N8 178.5(5) . . . . ?
C45 C44 C43 C42 -1.7(7) . . . . ?
N5 N6 C28 N4 -0.1(4) . . . . ?
N5 N6 C28 C29 -178.5(3) . . . . ?
N5 N6 C35 C40 -74.1(5) . . . . ?
N5 N6 C35 C36 103.9(4) . . . . ?
C41 N7 C45 C44 -1.5(7) . . . . ?
C23 C22 C21 N4 -4.9(6) . . . . ?
C23 C22 C21 N5 174.3(4) . . . . ?
C23 C22 C27 C26 0.0(7) . . . . ?
C23 C24 C25 C26 0.0(8) . . . . ?
C11 C12 C13 C14 -0.9(6) . . . . ?
C22 C23 C24 C25 0.8(7) . . . . ?
C22 C27 C26 C25 0.8(8) . . . . ?
C16 C15 C20 C19 -0.9(7) . . . . ?
C16 C17 C18 C19 -1.2(8) . . . . ?
C29 C30 C31 C32 -1.4(7) . . . . ?
C44 C43 C42 C41 0.3(7) . . . . ?
C4 C5 C48 C52 0.3(9) . . . . ?
N8 C43 C42 C41 -179.9(5) . . . . ?
N6 N5 C21 N4 -1.5(4) . . . . ?
N6 N5 C21 C22 179.2(3) . . . . ?
C52 C2 C3 O1 178.5(4) . . . . ?
C52 C2 C3 C4 -1.7(7) . . . . ?
C33 C32 C31 C30 3.2(7) . . . . ?
C32 C33 C34 O4 176.6(4) . . . . ?
C32 C33 C34 C29 -2.9(6) . . . . ?
C34 C29 C30 C31 -2.6(6) . . . . ?
C34 C29 C28 N4 -20.8(6) . . . . ?
C34 C29 C28 N6 157.3(4) . . . . ?
C34 C33 C32 C31 -1.0(6) . . . . ?
C14 C9 C10 O2 -178.4(3) . . . . ?
C14 C9 C10 C11 1.6(6) . . . . ?
C30 C29 C34 O4 -174.9(3) . . . . ?
C30 C29 C34 C33 4.6(5) . . . . ?
C30 C29 C28 N4 159.0(4) . . . . ?
C30 C29 C28 N6 -22.8(6) . . . . ?
C21 N4 C28 C29 177.6(4) . . . . ?
C21 N4 C28 N6 -0.8(4) . . . . ?
C21 N5 N6 C28 0.9(4) . . . . ?
C21 N5 N6 C35 179.5(3) . . . . ?
C21 C22 C27 C26 177.0(4) . . . . ?
C28 N4 C21 N5 1.5(4) . . . . ?
C28 N4 C21 C22 -179.3(4) . . . . ?
C28 C29 C34 O4 4.9(5) . . . . ?
C28 C29 C34 C33 -175.5(3) . . . . ?
C28 C29 C30 C31 177.6(4) . . . . ?
C28 N6 C35 C40 104.0(5) . . . . ?
C28 N6 C35 C36 -78.0(6) . . . . ?
C24 C23 C22 C21 -177.8(4) . . . . ?
C24 C23 C22 C27 -0.8(6) . . . . ?
C24 C25 C26 C27 -0.8(8) . . . . ?
C27 C22 C21 N4 178.1(4) . . . . ?
C27 C22 C21 N5 -2.7(6) . . . . ?
C20 C15 C16 C17 0.0(7) . . . . ?
C20 C19 C18 C17 0.2(8) . . . . ?
C39 C40 C35 N6 178.2(4) . . . . ?
C39 C40 C35 C36 0.2(7) . . . . ?
C39 C38 C37 C36 -0.1(7) . . . . ?
C40 C39 C38 C37 0.7(7) . . . . ?
C35 N6 C28 N4 -178.3(4) . . . . ?
C35 N6 C28 C29 3.3(7) . . . . ?
C35 C36 C37 C38 -0.4(7) . . . . ?
C38 C39 C40 C35 -0.7(7) . . . . ?
C37 C36 C35 N6 -177.6(4) . . . . ?
C37 C36 C35 C40 0.3(7) . . . . ?
C46 N8 C43 C44 -175.2(5) . . . . ?
C46 N8 C43 C42 5.1(8) . . . . ?
C47 N8 C43 C44 0.1(8) . . . . ?
C47 N8 C43 C42 -179.7(5) . . . . ?

loop_
_smtbx_masks_void_nr
_smtbx_masks_void_average_x
_smtbx_masks_void_average_y
_smtbx_masks_void_average_z
_smtbx_masks_void_volume
_smtbx_masks_void_count_electrons
_smtbx_masks_void_content
1 0.000 0.000 0.500 600.5 218.2 '5 C4H8O'
